data_7122178
loop_
_publ_author_name
'Qiu, Shuhai'
'Wang, Chaoqiang'
'Xie, Sheng'
'Huang, Xiaobo'
'Chen, Lanlan'
'Zhao, Yunhui'
'Zeng, Zebing'

_publ_section_title
;
 Toward helical-shaped diradicaloids: cyclobutenyl
 o-quinodimethane-bridged indeno[1,2-b]fluorenes.
;
_journal_issue 81
_journal_name_full 'Chemical communications (Cambridge, England)'
_journal_page_first 11383
_journal_page_last 11386
_journal_paper_doi 10.1039/c8cc05929b
_journal_volume 54
_journal_year 2018
_chemical_formula_sum 'C62 H42 O2'
_chemical_formula_weight 818.95
_space_group_crystal_system triclinic
_space_group_IT_number 2
_space_group_name_Hall '-P 1'
_space_group_name_H-M_alt 'P -1'
_symmetry_space_group_name_Hall '-P 1'
_symmetry_space_group_name_H-M 'P -1'
_atom_sites_solution_hydrogens geom
_audit_creation_method SHELXL-2013
_audit_update_record
;
2018-07-11 deposited with the CCDC.
2018-08-13 downloaded from the CCDC.
;
_cell_angle_alpha 116.4440(10)
_cell_angle_beta 98.0640(10)
_cell_angle_gamma 105.7650(10)
_cell_formula_units_Z 2
_cell_length_a 12.7002(4)
_cell_length_b 16.2234(6)
_cell_length_c 16.3308(6)
_cell_measurement_reflns_used 7865
_cell_measurement_temperature 296(2)
_cell_measurement_theta_max 46.538
_cell_measurement_theta_min 4.769
_cell_volume 2762.93(17)
_computing_cell_refinement 'Bruker SAINT'
_computing_data_collection 'Bruker APEX2'
_computing_data_reduction 'Bruker SAINT'
_computing_molecular_graphics 'Bruker SHELXTL'
_computing_publication_material 'Bruker SHELXTL'
_computing_structure_refinement 'SHELXL-2013 (Sheldrick, 2013)'
_computing_structure_solution 'SHELXS-97 (Sheldrick 2008)'
_diffrn_ambient_temperature 296(2)
_diffrn_measured_fraction_theta_full 0.970
_diffrn_measured_fraction_theta_max 0.998
_diffrn_measurement_device_type 'Bruker APEX-II CCD'
_diffrn_measurement_method '\f and \w scans'
_diffrn_radiation_type MoK\a
_diffrn_radiation_wavelength 0.71073
_diffrn_reflns_av_R_equivalents 0.0594
_diffrn_reflns_av_unetI/netI 0.0478
_diffrn_reflns_Laue_measured_fraction_full 0.970
_diffrn_reflns_Laue_measured_fraction_max 0.998
_diffrn_reflns_limit_h_max 15
_diffrn_reflns_limit_h_min -15
_diffrn_reflns_limit_k_max 19
_diffrn_reflns_limit_k_min -19
_diffrn_reflns_limit_l_max 19
_diffrn_reflns_limit_l_min -19
_diffrn_reflns_number 44560
_diffrn_reflns_point_group_measured_fraction_full 0.970
_diffrn_reflns_point_group_measured_fraction_max 0.998
_diffrn_reflns_theta_full 25.242
_diffrn_reflns_theta_max 24.999
_diffrn_reflns_theta_min 1.461
_exptl_absorpt_coefficient_mu 0.058
_exptl_absorpt_correction_T_max 0.7456
_exptl_absorpt_correction_T_min 0.6961
_exptl_absorpt_correction_type multi-scan
_exptl_absorpt_process_details sadabs
_exptl_crystal_colour red
_exptl_crystal_density_diffrn 0.984
_exptl_crystal_description prismatic
_exptl_crystal_F_000 860
_exptl_crystal_size_max 0.180
_exptl_crystal_size_mid 0.150
_exptl_crystal_size_min 0.100
_platon_squeeze_details
;
;
_refine_diff_density_max 0.571
_refine_diff_density_min -0.286
_refine_diff_density_rms 0.065
_refine_ls_extinction_coef 0.039(4)
_refine_ls_extinction_expression Fc^*^=kFc[1+0.001xFc^2^\l^3^/sin(2\q)]^-1/4^
_refine_ls_extinction_method SHELXL
_refine_ls_goodness_of_fit_ref 1.046
_refine_ls_hydrogen_treatment constr
_refine_ls_matrix_type full
_refine_ls_number_parameters 584
_refine_ls_number_reflns 9703
_refine_ls_number_restraints 0
_refine_ls_restrained_S_all 1.046
_refine_ls_R_factor_all 0.1189
_refine_ls_R_factor_gt 0.0811
_refine_ls_shift/su_max 0.030
_refine_ls_shift/su_mean 0.001
_refine_ls_structure_factor_coef Fsqd
_refine_ls_weighting_details 'w=1/[\s^2^(Fo^2^)+(0.1620P)^2^] where P=(Fo^2^+2Fc^2^)/3'
_refine_ls_weighting_scheme calc
_refine_ls_wR_factor_gt 0.2329
_refine_ls_wR_factor_ref 0.2639
_reflns_Friedel_coverage 0.000
_reflns_number_gt 5850
_reflns_number_total 9703
_reflns_threshold_expression 'I > 2\s(I)'
_cod_data_source_file c8cc05929b2.cif
_cod_data_source_block mo_dd18160_0m
_cod_depositor_comments 'Adding full bibliography for 7122176--7122178.cif.'
_cod_database_code 7122178
_shelx_space_group_comment
; 
The symmetry employed for this shelxl refinement is uniquely defined 
by the following loop, which should always be used as a source of 
symmetry information in preference to the above space-group names. 
They are only intended as comments. 
;
_shelx_estimated_absorpt_t_min 0.990
_shelx_estimated_absorpt_t_max 0.994
_shelxl_version_number 2013-4

loop_
_space_group_symop_operation_xyz
'x, y, z'
'-x, -y, -z'

loop_
_atom_site_label
_atom_site_type_symbol
_atom_site_fract_x
_atom_site_fract_y
_atom_site_fract_z
_atom_site_U_iso_or_equiv
_atom_site_adp_type
_atom_site_occupancy
_atom_site_site_symmetry_order
_atom_site_calc_flag
_atom_site_refinement_flags_posn
_atom_site_refinement_flags_adp
O1 O 1.00662(18) 0.56894(18) 0.64582(17) 0.0945(7) Uani 1 1 d . .
O2 O 0.1968(3) 0.2759(3) 0.90570(18) 0.1257(10) Uani 1 1 d . .
C1 C 0.9131(2) 0.5271(2) 0.6483(2) 0.0672(8) Uani 1 1 d . .
C2 C 0.8707(2) 0.5561(2) 0.7331(2) 0.0673(7) Uani 1 1 d . .
C3 C 0.9252(3) 0.6333(3) 0.8264(2) 0.0898(10) Uani 1 1 d . .
H3 H 0.9997 0.6778 0.8443 0.108 Uiso 1 1 calc R U
C4 C 0.8657(4) 0.6424(3) 0.8924(3) 0.1029(12) Uani 1 1 d . .
H4 H 0.9011 0.6937 0.9558 0.123 Uiso 1 1 calc R U
C5 C 0.7551(3) 0.5772(3) 0.8666(2) 0.0965(11) Uani 1 1 d . .
H5 H 0.7167 0.5853 0.9124 0.116 Uiso 1 1 calc R U
C6 C 0.7005(3) 0.4995(3) 0.7726(2) 0.0794(9) Uani 1 1 d . .
H6 H 0.6262 0.4549 0.7552 0.095 Uiso 1 1 calc R U
C7 C 0.7585(2) 0.4895(2) 0.70536(19) 0.0622(7) Uani 1 1 d . .
C8 C 0.7241(2) 0.4161(2) 0.60173(18) 0.0558(6) Uani 1 1 d . .
C9 C 0.8170(2) 0.4388(2) 0.5673(2) 0.0587(7) Uani 1 1 d . .
C10 C 0.8098(2) 0.3836(2) 0.4719(2) 0.0623(7) Uani 1 1 d . .
H10 H 0.8706 0.3997 0.4490 0.075 Uiso 1 1 calc R U
C11 C 0.7082(2) 0.3034(2) 0.41193(18) 0.0592(7) Uani 1 1 d . .
C12 C 0.6155(2) 0.2783(2) 0.44667(18) 0.0584(7) Uani 1 1 d . .
C13 C 0.6233(2) 0.3373(2) 0.54253(18) 0.0579(7) Uani 1 1 d . .
H13 H 0.5617 0.3234 0.5655 0.070 Uiso 1 1 calc R U
C14 C 0.6733(2) 0.2326(3) 0.3083(2) 0.0712(8) Uani 1 1 d . .
C15 C 0.7348(3) 0.2216(3) 0.2436(2) 0.0971(12) Uani 1 1 d . .
H15 H 0.8079 0.2681 0.2615 0.116 Uiso 1 1 calc R U
C16 C 0.6864(4) 0.1411(5) 0.1528(3) 0.138(2) Uani 1 1 d . .
H16 H 0.7266 0.1335 0.1082 0.166 Uiso 1 1 calc R U
C17 C 0.5759(4) 0.0690(5) 0.1256(3) 0.151(2) Uani 1 1 d . .
H17 H 0.5464 0.0121 0.0651 0.181 Uiso 1 1 calc R U
C18 C 0.5115(3) 0.0833(4) 0.1895(2) 0.1168(15) Uani 1 1 d . .
H18 H 0.4372 0.0383 0.1713 0.140 Uiso 1 1 calc R U
C19 C 0.5606(3) 0.1660(3) 0.2804(2) 0.0779(9) Uani 1 1 d . .
C20 C 0.5178(2) 0.1948(2) 0.36492(19) 0.0651(7) Uani 1 1 d . .
C21 C 0.4072(2) 0.1579(2) 0.36468(18) 0.0609(7) Uani 1 1 d . .
C22 C 0.2927(2) 0.1180(2) 0.29451(18) 0.0618(7) Uani 1 1 d . .
C23 C 0.2392(2) 0.13024(19) 0.36367(18) 0.0565(6) Uani 1 1 d . .
C24 C 0.3481(2) 0.16274(19) 0.43813(18) 0.0553(6) Uani 1 1 d . .
C25 C 0.3763(2) 0.17407(19) 0.52686(18) 0.0556(7) Uani 1 1 d . .
C26 C 0.4750(2) 0.1597(2) 0.57088(19) 0.0593(7) Uani 1 1 d . .
C27 C 0.5587(2) 0.1289(2) 0.5346(2) 0.0715(8) Uani 1 1 d . .
H27 H 0.5630 0.1188 0.4747 0.086 Uiso 1 1 calc R U
C28 C 0.6359(3) 0.1136(3) 0.5901(3) 0.0906(10) Uani 1 1 d . .
H28 H 0.6936 0.0946 0.5676 0.109 Uiso 1 1 calc R U
C29 C 0.6288(3) 0.1258(3) 0.6776(3) 0.1071(13) Uani 1 1 d . .
H29 H 0.6820 0.1157 0.7136 0.128 Uiso 1 1 calc R U
C30 C 0.5447(3) 0.1527(3) 0.7124(3) 0.0997(12) Uani 1 1 d . .
H30 H 0.5388 0.1588 0.7708 0.120 Uiso 1 1 calc R U
C31 C 0.4678(2) 0.1709(2) 0.6598(2) 0.0705(8) Uani 1 1 d . .
C32 C 0.3690(2) 0.1962(2) 0.67775(19) 0.0638(7) Uani 1 1 d . .
C33 C 0.3118(2) 0.19638(19) 0.59720(17) 0.0547(6) Uani 1 1 d . .
C34 C 0.2174(2) 0.22481(19) 0.59800(18) 0.0584(7) Uani 1 1 d . .
H34 H 0.1813 0.2277 0.5462 0.070 Uiso 1 1 calc R U
C35 C 0.1787(2) 0.2486(2) 0.67734(19) 0.0621(7) Uani 1 1 d . .
C36 C 0.2347(3) 0.2444(2) 0.7552(2) 0.0712(8) Uani 1 1 d . .
C37 C 0.3297(3) 0.2195(3) 0.7568(2) 0.0782(9) Uani 1 1 d . .
H37 H 0.3664 0.2183 0.8095 0.094 Uiso 1 1 calc R U
C38 C 0.0822(3) 0.2790(2) 0.6987(2) 0.0677(8) Uani 1 1 d . .
C39 C 0.0002(3) 0.2892(3) 0.6439(3) 0.0823(9) Uani 1 1 d . .
H39 H 0.0006 0.2784 0.5831 0.099 Uiso 1 1 calc R U
C40 C -0.0844(3) 0.3166(3) 0.6834(3) 0.1006(12) Uani 1 1 d . .
H40 H -0.1416 0.3233 0.6473 0.121 Uiso 1 1 calc R U
C41 C -0.0858(4) 0.3339(3) 0.7733(4) 0.1152(14) Uani 1 1 d . .
H41 H -0.1424 0.3534 0.7976 0.138 Uiso 1 1 calc R U
C42 C -0.0032(4) 0.3226(3) 0.8280(3) 0.1035(12) Uani 1 1 d . .
H42 H -0.0034 0.3341 0.8891 0.124 Uiso 1 1 calc R U
C43 C 0.0795(3) 0.2937(2) 0.7894(2) 0.0809(9) Uani 1 1 d . .
C44 C 0.1745(3) 0.2729(3) 0.8295(2) 0.0865(10) Uani 1 1 d . .
C45 C 0.2514(2) 0.0889(2) 0.1924(2) 0.0683(8) Uani 1 1 d . .
C46 C 0.2857(3) 0.1599(3) 0.1648(2) 0.0826(9) Uani 1 1 d . .
C47 C 0.2436(3) 0.1321(4) 0.0686(3) 0.1009(12) Uani 1 1 d . .
H47 H 0.2658 0.1793 0.0502 0.121 Uiso 1 1 calc R U
C48 C 0.1697(4) 0.0362(4) 0.0000(3) 0.1006(13) Uani 1 1 d . .
C49 C 0.1368(3) -0.0326(3) 0.0286(2) 0.0916(11) Uani 1 1 d . .
H49 H 0.0870 -0.0972 -0.0168 0.110 Uiso 1 1 calc R U
C50 C 0.1761(3) -0.0077(3) 0.1237(2) 0.0760(9) Uani 1 1 d . .
C51 C 0.1373(4) -0.0876(3) 0.1493(3) 0.1030(12) Uani 1 1 d . .
H51A H 0.0946 -0.1505 0.0918 0.155 Uiso 1 1 calc R U
H51B H 0.0895 -0.0718 0.1900 0.155 Uiso 1 1 calc R U
H51C H 0.2032 -0.0910 0.1825 0.155 Uiso 1 1 calc R U
C52 C 0.3650(3) 0.2650(3) 0.2352(3) 0.1067(12) Uani 1 1 d . .
H52A H 0.4406 0.2743 0.2287 0.160 Uiso 1 1 calc R U
H52B H 0.3674 0.2789 0.2992 0.160 Uiso 1 1 calc R U
H52C H 0.3377 0.3094 0.2229 0.160 Uiso 1 1 calc R U
C53 C 0.1257(5) 0.0094(5) -0.1038(3) 0.155(2) Uani 1 1 d . .
H53A H 0.1821 -0.0047 -0.1356 0.233 Uiso 1 1 calc R U
H53B H 0.1119 0.0641 -0.1052 0.233 Uiso 1 1 calc R U
H53C H 0.0555 -0.0482 -0.1360 0.233 Uiso 1 1 calc R U
C54 C 0.1186(2) 0.1123(2) 0.36453(18) 0.0551(6) Uani 1 1 d . .
C55 C 0.0649(2) 0.1738(2) 0.3536(2) 0.0636(7) Uani 1 1 d . .
C56 C -0.0458(2) 0.1575(2) 0.3588(2) 0.0727(8) Uani 1 1 d . .
H56 H -0.0805 0.1993 0.3534 0.087 Uiso 1 1 calc R U
C57 C -0.1071(2) 0.0822(2) 0.3716(2) 0.0716(8) Uani 1 1 d . .
C58 C -0.0529(2) 0.0221(2) 0.3804(2) 0.0677(7) Uani 1 1 d . .
H58 H -0.0932 -0.0300 0.3878 0.081 Uiso 1 1 calc R U
C59 C 0.0589(2) 0.0363(2) 0.37865(19) 0.0605(7) Uani 1 1 d . .
C60 C 0.1125(3) -0.0303(2) 0.3921(2) 0.0751(8) Uani 1 1 d . .
H60A H 0.0692 -0.0630 0.4201 0.113 Uiso 1 1 calc R U
H60B H 0.1900 0.0086 0.4338 0.113 Uiso 1 1 calc R U
H60C H 0.1128 -0.0792 0.3310 0.113 Uiso 1 1 calc R U
C61 C 0.1256(3) 0.2559(3) 0.3372(3) 0.1025(12) Uani 1 1 d . .
H61A H 0.0858 0.3007 0.3497 0.154 Uiso 1 1 calc R U
H61B H 0.1268 0.2281 0.2719 0.154 Uiso 1 1 calc R U
H61C H 0.2029 0.2913 0.3796 0.154 Uiso 1 1 calc R U
C62 C -0.2292(3) 0.0673(3) 0.3747(3) 0.1074(13) Uani 1 1 d . .
H62A H -0.2593 0.0120 0.3838 0.161 Uiso 1 1 calc R U
H62B H -0.2758 0.0542 0.3154 0.161 Uiso 1 1 calc R U
H62C H -0.2300 0.1262 0.4269 0.161 Uiso 1 1 calc R U

loop_
_atom_site_aniso_label
_atom_site_aniso_U_11
_atom_site_aniso_U_22
_atom_site_aniso_U_33
_atom_site_aniso_U_23
_atom_site_aniso_U_13
_atom_site_aniso_U_12
O1 0.0613(13) 0.1089(18) 0.0906(16) 0.0473(14) 0.0264(11) 0.0045(12)
O2 0.138(2) 0.193(3) 0.0646(16) 0.0670(18) 0.0461(16) 0.078(2)
C1 0.0515(16) 0.0760(19) 0.0701(19) 0.0401(16) 0.0182(14) 0.0133(15)
C2 0.0632(17) 0.0708(18) 0.0595(17) 0.0321(15) 0.0165(14) 0.0161(15)
C3 0.076(2) 0.084(2) 0.070(2) 0.0272(18) 0.0115(17) 0.0023(18)
C4 0.106(3) 0.096(3) 0.057(2) 0.0174(18) 0.016(2) 0.011(2)
C5 0.091(3) 0.106(3) 0.056(2) 0.0228(19) 0.0281(18) 0.016(2)
C6 0.0693(19) 0.091(2) 0.0592(18) 0.0283(17) 0.0245(15) 0.0188(17)
C7 0.0610(17) 0.0690(18) 0.0514(15) 0.0298(14) 0.0192(13) 0.0174(14)
C8 0.0494(14) 0.0662(17) 0.0526(15) 0.0318(13) 0.0167(12) 0.0196(13)
C9 0.0506(15) 0.0731(18) 0.0623(17) 0.0418(15) 0.0211(13) 0.0218(14)
C10 0.0540(16) 0.085(2) 0.0627(17) 0.0449(16) 0.0272(13) 0.0289(15)
C11 0.0520(15) 0.0808(19) 0.0526(15) 0.0354(14) 0.0213(12) 0.0303(15)
C12 0.0492(14) 0.0729(17) 0.0505(15) 0.0278(13) 0.0181(12) 0.0239(13)
C13 0.0507(15) 0.0695(17) 0.0529(15) 0.0302(14) 0.0216(12) 0.0199(14)
C14 0.0578(17) 0.111(2) 0.0533(16) 0.0403(16) 0.0246(13) 0.0423(17)
C15 0.078(2) 0.166(4) 0.060(2) 0.054(2) 0.0364(17) 0.063(2)
C16 0.090(3) 0.247(6) 0.062(2) 0.052(3) 0.035(2) 0.084(4)
C17 0.115(4) 0.231(6) 0.051(2) 0.016(3) 0.022(2) 0.086(4)
C18 0.078(2) 0.163(4) 0.054(2) 0.011(2) 0.0168(17) 0.046(3)
C19 0.0621(18) 0.108(2) 0.0465(16) 0.0224(16) 0.0135(13) 0.0383(18)
C20 0.0530(16) 0.084(2) 0.0476(15) 0.0235(14) 0.0183(12) 0.0273(15)
C21 0.0486(15) 0.0741(18) 0.0481(15) 0.0221(13) 0.0113(12) 0.0239(14)
C22 0.0529(15) 0.0724(18) 0.0482(15) 0.0247(13) 0.0111(12) 0.0194(14)
C23 0.0515(14) 0.0588(16) 0.0521(15) 0.0253(12) 0.0085(12) 0.0196(12)
C24 0.0469(14) 0.0604(16) 0.0539(15) 0.0250(13) 0.0134(11) 0.0214(12)
C25 0.0463(14) 0.0623(16) 0.0531(16) 0.0262(13) 0.0126(11) 0.0201(12)
C26 0.0442(14) 0.0654(17) 0.0590(16) 0.0282(13) 0.0064(12) 0.0182(13)
C27 0.0588(17) 0.081(2) 0.079(2) 0.0420(17) 0.0194(15) 0.0321(16)
C28 0.0628(19) 0.110(3) 0.112(3) 0.061(2) 0.0214(18) 0.045(2)
C29 0.085(2) 0.163(4) 0.110(3) 0.086(3) 0.025(2) 0.071(3)
C30 0.077(2) 0.157(4) 0.085(2) 0.075(3) 0.0194(19) 0.051(2)
C31 0.0556(16) 0.089(2) 0.0642(18) 0.0388(16) 0.0084(13) 0.0282(16)
C32 0.0567(16) 0.0825(19) 0.0518(16) 0.0343(14) 0.0134(13) 0.0266(15)
C33 0.0469(14) 0.0606(16) 0.0486(14) 0.0244(12) 0.0107(11) 0.0170(12)
C34 0.0588(16) 0.0627(16) 0.0509(15) 0.0271(13) 0.0158(12) 0.0224(13)
C35 0.0584(16) 0.0651(17) 0.0555(16) 0.0267(13) 0.0157(13) 0.0206(14)
C36 0.0737(19) 0.084(2) 0.0516(16) 0.0310(15) 0.0217(14) 0.0278(17)
C37 0.0706(19) 0.109(3) 0.0576(18) 0.0433(17) 0.0142(15) 0.0388(19)
C38 0.0664(17) 0.0636(17) 0.0695(19) 0.0279(15) 0.0269(15) 0.0267(15)
C39 0.080(2) 0.090(2) 0.098(2) 0.053(2) 0.0408(19) 0.0457(19)
C40 0.093(3) 0.111(3) 0.134(4) 0.071(3) 0.053(2) 0.062(2)
C41 0.119(3) 0.138(4) 0.136(4) 0.076(3) 0.082(3) 0.080(3)
C42 0.109(3) 0.121(3) 0.096(3) 0.049(2) 0.057(2) 0.062(3)
C43 0.084(2) 0.081(2) 0.073(2) 0.0306(17) 0.0358(17) 0.0340(18)
C44 0.085(2) 0.107(3) 0.059(2) 0.0350(18) 0.0261(17) 0.034(2)
C45 0.0551(16) 0.093(2) 0.0530(16) 0.0325(16) 0.0164(13) 0.0308(16)
C46 0.079(2) 0.110(3) 0.068(2) 0.050(2) 0.0280(17) 0.036(2)
C47 0.100(3) 0.151(4) 0.084(3) 0.071(3) 0.042(2) 0.065(3)
C48 0.099(3) 0.160(4) 0.058(2) 0.052(3) 0.028(2) 0.073(3)
C49 0.082(2) 0.118(3) 0.0514(18) 0.0231(19) 0.0047(16) 0.048(2)
C50 0.0660(18) 0.092(2) 0.0529(17) 0.0230(16) 0.0072(14) 0.0346(18)
C51 0.111(3) 0.085(3) 0.076(2) 0.027(2) 0.001(2) 0.024(2)
C52 0.099(3) 0.117(3) 0.108(3) 0.071(3) 0.034(2) 0.022(2)
C53 0.166(4) 0.259(7) 0.062(2) 0.075(3) 0.032(3) 0.123(5)
C54 0.0462(14) 0.0654(16) 0.0485(14) 0.0272(13) 0.0091(11) 0.0192(13)
C55 0.0558(16) 0.0746(18) 0.0671(17) 0.0399(15) 0.0155(13) 0.0283(14)
C56 0.0626(18) 0.090(2) 0.080(2) 0.0492(18) 0.0199(15) 0.0395(17)
C57 0.0539(16) 0.094(2) 0.0730(19) 0.0422(17) 0.0221(14) 0.0344(17)
C58 0.0567(16) 0.0720(18) 0.0710(19) 0.0364(15) 0.0200(14) 0.0191(15)
C59 0.0551(16) 0.0681(17) 0.0549(16) 0.0289(14) 0.0121(12) 0.0249(14)
C60 0.0663(18) 0.077(2) 0.089(2) 0.0464(18) 0.0211(16) 0.0288(16)
C61 0.092(2) 0.119(3) 0.147(4) 0.097(3) 0.047(2) 0.053(2)
C62 0.068(2) 0.134(3) 0.146(4) 0.081(3) 0.051(2) 0.047(2)

loop_
_atom_type_symbol
_atom_type_description
_atom_type_scat_dispersion_real
_atom_type_scat_dispersion_imag
_atom_type_scat_source
C C 0.0033 0.0016 'International Tables Vol C Tables 4.2.6.8 and 6.1.1.4'
H H 0.0000 0.0000 'International Tables Vol C Tables 4.2.6.8 and 6.1.1.4'
O O 0.0106 0.0060 'International Tables Vol C Tables 4.2.6.8 and 6.1.1.4'

loop_
_geom_angle_atom_site_label_1
_geom_angle_atom_site_label_2
_geom_angle_atom_site_label_3
_geom_angle
O1 C1 C2 126.6(3)
O1 C1 C9 127.4(3)
C2 C1 C9 106.0(2)
C3 C2 C7 121.5(3)
C3 C2 C1 129.9(3)
C7 C2 C1 108.6(2)
C4 C3 C2 117.9(3)
C4 C3 H3 121.1
C2 C3 H3 121.1
C3 C4 C5 121.5(3)
C3 C4 H4 119.2
C5 C4 H4 119.2
C4 C5 C6 120.4(3)
C4 C5 H5 119.8
C6 C5 H5 119.8
C7 C6 C5 118.8(3)
C7 C6 H6 120.6
C5 C6 H6 120.6
C6 C7 C2 119.8(3)
C6 C7 C8 131.4(3)
C2 C7 C8 108.8(2)
C13 C8 C9 121.4(2)
C13 C8 C7 130.4(2)
C9 C8 C7 108.2(2)
C10 C9 C8 121.5(2)
C10 C9 C1 130.0(2)
C8 C9 C1 108.5(2)
C9 C10 C11 117.3(2)
C9 C10 H10 121.4
C11 C10 H10 121.4
C10 C11 C12 121.5(2)
C10 C11 C14 130.4(2)
C12 C11 C14 108.1(2)
C13 C12 C11 120.1(2)
C13 C12 C20 130.9(2)
C11 C12 C20 108.5(2)
C8 C13 C12 118.1(2)
C8 C13 H13 121.0
C12 C13 H13 121.0
C15 C14 C19 120.9(3)
C15 C14 C11 130.4(3)
C19 C14 C11 108.6(2)
C16 C15 C14 118.8(4)
C16 C15 H15 120.6
C14 C15 H15 120.6
C15 C16 C17 120.9(3)
C15 C16 H16 119.5
C17 C16 H16 119.5
C18 C17 C16 120.0(4)
C18 C17 H17 120.0
C16 C17 H17 120.0
C19 C18 C17 118.3(4)
C19 C18 H18 120.8
C17 C18 H18 120.8
C18 C19 C14 120.8(3)
C18 C19 C20 130.1(3)
C14 C19 C20 108.8(2)
C21 C20 C12 127.2(2)
C21 C20 C19 126.7(3)
C12 C20 C19 105.8(2)
C20 C21 C22 134.2(3)
C20 C21 C24 136.1(2)
C22 C21 C24 88.07(19)
C23 C22 C45 132.6(2)
C23 C22 C21 92.0(2)
C45 C22 C21 134.9(2)
C22 C23 C54 134.4(2)
C22 C23 C24 92.4(2)
C54 C23 C24 133.1(2)
C25 C24 C21 136.3(2)
C25 C24 C23 135.7(2)
C21 C24 C23 87.1(2)
C24 C25 C33 127.7(2)
C24 C25 C26 126.9(2)
C33 C25 C26 105.3(2)
C27 C26 C31 119.8(2)
C27 C26 C25 131.2(3)
C31 C26 C25 108.7(2)
C28 C27 C26 118.4(3)
C28 C27 H27 120.8
C26 C27 H27 120.8
C29 C28 C27 121.4(3)
C29 C28 H28 119.3
C27 C28 H28 119.3
C30 C29 C28 120.8(3)
C30 C29 H29 119.6
C28 C29 H29 119.6
C29 C30 C31 119.3(3)
C29 C30 H30 120.4
C31 C30 H30 120.4
C30 C31 C26 120.4(3)
C30 C31 C32 130.6(3)
C26 C31 C32 108.9(2)
C37 C32 C33 120.8(3)
C37 C32 C31 130.7(3)
C33 C32 C31 108.4(2)
C34 C33 C32 120.4(2)
C34 C33 C25 130.6(2)
C32 C33 C25 108.6(2)
C35 C34 C33 118.6(2)
C35 C34 H34 120.7
C33 C34 H34 120.7
C34 C35 C36 119.9(3)
C34 C35 C38 131.4(3)
C36 C35 C38 108.7(2)
C37 C36 C35 122.3(3)
C37 C36 C44 129.5(3)
C35 C36 C44 108.2(3)
C36 C37 C32 118.0(3)
C36 C37 H37 121.0
C32 C37 H37 121.0
C39 C38 C43 120.9(3)
C39 C38 C35 130.4(3)
C43 C38 C35 108.6(3)
C38 C39 C40 117.2(3)
C38 C39 H39 121.4
C40 C39 H39 121.4
C41 C40 C39 122.3(4)
C41 C40 H40 118.9
C39 C40 H40 118.9
C40 C41 C42 120.2(3)
C40 C41 H41 119.9
C42 C41 H41 119.9
C43 C42 C41 118.2(4)
C43 C42 H42 120.9
C41 C42 H42 120.9
C42 C43 C38 121.1(3)
C42 C43 C44 129.9(3)
C38 C43 C44 108.9(3)
O2 C44 C43 127.2(3)
O2 C44 C36 127.3(3)
C43 C44 C36 105.5(3)
C50 C45 C46 119.4(3)
C50 C45 C22 120.8(3)
C46 C45 C22 119.7(3)
C47 C46 C45 119.1(4)
C47 C46 C52 118.9(4)
C45 C46 C52 122.0(3)
C48 C47 C46 121.7(4)
C48 C47 H47 119.2
C46 C47 H47 119.2
C49 C48 C47 118.4(3)
C49 C48 C53 121.8(5)
C47 C48 C53 119.8(5)
C48 C49 C50 121.7(4)
C48 C49 H49 119.2
C50 C49 H49 119.2
C49 C50 C45 119.7(3)
C49 C50 C51 118.6(3)
C45 C50 C51 121.7(3)
C50 C51 H51A 109.5
C50 C51 H51B 109.5
H51A C51 H51B 109.5
C50 C51 H51C 109.5
H51A C51 H51C 109.5
H51B C51 H51C 109.5
C46 C52 H52A 109.5
C46 C52 H52B 109.5
H52A C52 H52B 109.5
C46 C52 H52C 109.5
H52A C52 H52C 109.5
H52B C52 H52C 109.5
C48 C53 H53A 109.5
C48 C53 H53B 109.5
H53A C53 H53B 109.5
C48 C53 H53C 109.5
H53A C53 H53C 109.5
H53B C53 H53C 109.5
C59 C54 C55 119.7(2)
C59 C54 C23 120.2(2)
C55 C54 C23 120.1(2)
C56 C55 C54 118.4(3)
C56 C55 C61 120.0(3)
C54 C55 C61 121.5(2)
C57 C56 C55 122.9(3)
C57 C56 H56 118.5
C55 C56 H56 118.5
C56 C57 C58 117.3(3)
C56 C57 C62 120.1(3)
C58 C57 C62 122.6(3)
C57 C58 C59 122.6(3)
C57 C58 H58 118.7
C59 C58 H58 118.7
C58 C59 C54 119.0(2)
C58 C59 C60 119.1(3)
C54 C59 C60 121.9(2)
C59 C60 H60A 109.5
C59 C60 H60B 109.5
H60A C60 H60B 109.5
C59 C60 H60C 109.5
H60A C60 H60C 109.5
H60B C60 H60C 109.5
C55 C61 H61A 109.5
C55 C61 H61B 109.5
H61A C61 H61B 109.5
C55 C61 H61C 109.5
H61A C61 H61C 109.5
H61B C61 H61C 109.5
C57 C62 H62A 109.5
C57 C62 H62B 109.5
H62A C62 H62B 109.5
C57 C62 H62C 109.5
H62A C62 H62C 109.5
H62B C62 H62C 109.5

loop_
_geom_bond_atom_site_label_1
_geom_bond_atom_site_label_2
_geom_bond_distance
O1 C1 1.214(3)
O2 C44 1.212(4)
C1 C2 1.481(4)
C1 C9 1.483(4)
C2 C3 1.380(4)
C2 C7 1.396(4)
C3 C4 1.379(5)
C3 H3 0.9300
C4 C5 1.379(5)
C4 H4 0.9300
C5 C6 1.389(4)
C5 H5 0.9300
C6 C7 1.381(4)
C6 H6 0.9300
C7 C8 1.479(4)
C8 C13 1.368(4)
C8 C9 1.406(3)
C9 C10 1.382(4)
C10 C11 1.384(4)
C10 H10 0.9300
C11 C12 1.417(3)
C11 C14 1.470(4)
C12 C13 1.395(3)
C12 C20 1.472(4)
C13 H13 0.9300
C14 C15 1.378(4)
C14 C19 1.400(4)
C15 C16 1.366(6)
C15 H15 0.9300
C16 C17 1.416(7)
C16 H16 0.9300
C17 C18 1.392(5)
C17 H17 0.9300
C18 C19 1.381(4)
C18 H18 0.9300
C19 C20 1.481(4)
C20 C21 1.368(4)
C21 C22 1.486(4)
C21 C24 1.486(4)
C22 C23 1.365(4)
C22 C45 1.482(4)
C23 C54 1.483(3)
C23 C24 1.493(3)
C24 C25 1.358(3)
C25 C33 1.475(3)
C25 C26 1.482(4)
C26 C27 1.391(4)
C26 C31 1.400(4)
C27 C28 1.388(4)
C27 H27 0.9300
C28 C29 1.372(5)
C28 H28 0.9300
C29 C30 1.363(5)
C29 H29 0.9300
C30 C31 1.389(4)
C30 H30 0.9300
C31 C32 1.450(4)
C32 C37 1.381(4)
C32 C33 1.412(4)
C33 C34 1.397(3)
C34 C35 1.380(4)
C34 H34 0.9300
C35 C36 1.406(4)
C35 C38 1.470(4)
C36 C37 1.373(4)
C36 C44 1.491(4)
C37 H37 0.9300
C38 C39 1.370(4)
C38 C43 1.398(4)
C39 C40 1.403(4)
C39 H39 0.9300
C40 C41 1.369(6)
C40 H40 0.9300
C41 C42 1.386(6)
C41 H41 0.9300
C42 C43 1.383(4)
C42 H42 0.9300
C43 C44 1.482(5)
C45 C50 1.396(4)
C45 C46 1.402(5)
C46 C47 1.400(5)
C46 C52 1.497(5)
C47 C48 1.384(6)
C47 H47 0.9300
C48 C49 1.380(6)
C48 C53 1.523(5)
C49 C50 1.392(4)
C49 H49 0.9300
C50 C51 1.514(5)
C51 H51A 0.9600
C51 H51B 0.9600
C51 H51C 0.9600
C52 H52A 0.9600
C52 H52B 0.9600
C52 H52C 0.9600
C53 H53A 0.9600
C53 H53B 0.9600
C53 H53C 0.9600
C54 C59 1.394(4)
C54 C55 1.409(4)
C55 C56 1.381(4)
C55 C61 1.501(4)
C56 C57 1.378(4)
C56 H56 0.9300
C57 C58 1.381(4)
C57 C62 1.515(4)
C58 C59 1.381(4)
C58 H58 0.9300
C59 C60 1.500(4)
C60 H60A 0.9600
C60 H60B 0.9600
C60 H60C 0.9600
C61 H61A 0.9600
C61 H61B 0.9600
C61 H61C 0.9600
C62 H62A 0.9600
C62 H62B 0.9600
C62 H62C 0.9600

loop_
_geom_torsion_atom_site_label_1
_geom_torsion_atom_site_label_2
_geom_torsion_atom_site_label_3
_geom_torsion_atom_site_label_4
_geom_torsion
O1 C1 C2 C3 -1.2(6)
C9 C1 C2 C3 -179.7(3)
O1 C1 C2 C7 179.2(3)
C9 C1 C2 C7 0.7(3)
C7 C2 C3 C4 0.7(5)
C1 C2 C3 C4 -178.9(3)
C2 C3 C4 C5 -0.4(6)
C3 C4 C5 C6 0.5(7)
C4 C5 C6 C7 -0.8(6)
C5 C6 C7 C2 1.1(5)
C5 C6 C7 C8 -179.9(3)
C3 C2 C7 C6 -1.1(5)
C1 C2 C7 C6 178.6(3)
C3 C2 C7 C8 179.8(3)
C1 C2 C7 C8 -0.6(3)
C6 C7 C8 C13 1.0(5)
C2 C7 C8 C13 -179.9(3)
C6 C7 C8 C9 -178.8(3)
C2 C7 C8 C9 0.2(3)
C13 C8 C9 C10 1.2(4)
C7 C8 C9 C10 -179.0(2)
C13 C8 C9 C1 -179.6(2)
C7 C8 C9 C1 0.2(3)
O1 C1 C9 C10 0.1(5)
C2 C1 C9 C10 178.5(3)
O1 C1 C9 C8 -179.0(3)
C2 C1 C9 C8 -0.6(3)
C8 C9 C10 C11 -1.6(4)
C1 C9 C10 C11 179.4(3)
C9 C10 C11 C12 -0.3(4)
C9 C10 C11 C14 178.5(3)
C10 C11 C12 C13 2.6(4)
C14 C11 C12 C13 -176.5(2)
C10 C11 C12 C20 175.9(3)
C14 C11 C12 C20 -3.2(3)
C9 C8 C13 C12 1.2(4)
C7 C8 C13 C12 -178.7(3)
C11 C12 C13 C8 -3.0(4)
C20 C12 C13 C8 -174.6(3)
C10 C11 C14 C15 5.8(6)
C12 C11 C14 C15 -175.3(3)
C10 C11 C14 C19 -178.5(3)
C12 C11 C14 C19 0.4(3)
C19 C14 C15 C16 -3.7(6)
C11 C14 C15 C16 171.5(4)
C14 C15 C16 C17 -1.1(7)
C15 C16 C17 C18 4.8(8)
C16 C17 C18 C19 -3.4(8)
C17 C18 C19 C14 -1.4(6)
C17 C18 C19 C20 -173.4(4)
C15 C14 C19 C18 5.1(5)
C11 C14 C19 C18 -171.1(3)
C15 C14 C19 C20 178.6(3)
C11 C14 C19 C20 2.5(4)
C13 C12 C20 C21 2.9(5)
C11 C12 C20 C21 -169.4(3)
C13 C12 C20 C19 176.9(3)
C11 C12 C20 C19 4.5(3)
C18 C19 C20 C21 -17.5(6)
C14 C19 C20 C21 169.7(3)
C18 C19 C20 C12 168.5(4)
C14 C19 C20 C12 -4.3(3)
C12 C20 C21 C22 142.3(3)
C19 C20 C21 C22 -30.5(5)
C12 C20 C21 C24 -18.8(6)
C19 C20 C21 C24 168.4(3)
C20 C21 C22 C23 -162.2(3)
C24 C21 C22 C23 4.8(2)
C20 C21 C22 C45 10.3(6)
C24 C21 C22 C45 177.3(3)
C45 C22 C23 C54 5.9(6)
C21 C22 C23 C54 178.7(3)
C45 C22 C23 C24 -177.6(3)
C21 C22 C23 C24 -4.8(2)
C20 C21 C24 C25 -28.1(6)
C22 C21 C24 C25 165.4(3)
C20 C21 C24 C23 162.2(4)
C22 C21 C24 C23 -4.4(2)
C22 C23 C24 C25 -165.1(3)
C54 C23 C24 C25 11.5(5)
C22 C23 C24 C21 4.8(2)
C54 C23 C24 C21 -178.7(3)
C21 C24 C25 C33 167.0(3)
C23 C24 C25 C33 -27.7(5)
C21 C24 C25 C26 -17.6(5)
C23 C24 C25 C26 147.7(3)
C24 C25 C26 C27 -2.6(5)
C33 C25 C26 C27 173.7(3)
C24 C25 C26 C31 -175.3(3)
C33 C25 C26 C31 1.0(3)
C31 C26 C27 C28 -2.3(4)
C25 C26 C27 C28 -174.3(3)
C26 C27 C28 C29 1.6(5)
C27 C28 C29 C30 0.6(6)
C28 C29 C30 C31 -2.1(7)
C29 C30 C31 C26 1.4(6)
C29 C30 C31 C32 177.2(3)
C27 C26 C31 C30 0.8(5)
C25 C26 C31 C30 174.5(3)
C27 C26 C31 C32 -175.8(3)
C25 C26 C31 C32 -2.2(3)
C30 C31 C32 C37 7.5(6)
C26 C31 C32 C37 -176.3(3)
C30 C31 C32 C33 -173.6(4)
C26 C31 C32 C33 2.5(3)
C37 C32 C33 C34 3.1(4)
C31 C32 C33 C34 -175.9(2)
C37 C32 C33 C25 177.1(3)
C31 C32 C33 C25 -1.9(3)
C24 C25 C33 C34 -10.1(5)
C26 C25 C33 C34 173.7(3)
C24 C25 C33 C32 176.8(3)
C26 C25 C33 C32 0.6(3)
C32 C33 C34 C35 -2.7(4)
C25 C33 C34 C35 -175.1(3)
C33 C34 C35 C36 0.4(4)
C33 C34 C35 C38 -178.8(3)
C34 C35 C36 C37 1.6(5)
C38 C35 C36 C37 -179.1(3)
C34 C35 C36 C44 -179.6(3)
C38 C35 C36 C44 -0.2(3)
C35 C36 C37 C32 -1.2(5)
C44 C36 C37 C32 -179.7(3)
C33 C32 C37 C36 -1.2(5)
C31 C32 C37 C36 177.5(3)
C34 C35 C38 C39 2.4(5)
C36 C35 C38 C39 -176.8(3)
C34 C35 C38 C43 179.5(3)
C36 C35 C38 C43 0.2(3)
C43 C38 C39 C40 1.1(5)
C35 C38 C39 C40 177.9(3)
C38 C39 C40 C41 0.7(6)
C39 C40 C41 C42 -1.3(7)
C40 C41 C42 C43 0.0(7)
C41 C42 C43 C38 1.8(6)
C41 C42 C43 C44 -177.8(4)
C39 C38 C43 C42 -2.4(5)
C35 C38 C43 C42 -179.9(3)
C39 C38 C43 C44 177.2(3)
C35 C38 C43 C44 -0.2(4)
C42 C43 C44 O2 1.4(7)
C38 C43 C44 O2 -178.2(4)
C42 C43 C44 C36 179.7(4)
C38 C43 C44 C36 0.0(4)
C37 C36 C44 O2 -2.9(6)
C35 C36 C44 O2 178.4(4)
C37 C36 C44 C43 178.8(3)
C35 C36 C44 C43 0.1(4)
C23 C22 C45 C50 -69.3(4)
C21 C22 C45 C50 120.9(4)
C23 C22 C45 C46 108.9(4)
C21 C22 C45 C46 -60.9(4)
C50 C45 C46 C47 0.0(4)
C22 C45 C46 C47 -178.3(3)
C50 C45 C46 C52 179.2(3)
C22 C45 C46 C52 1.0(4)
C45 C46 C47 C48 -0.5(5)
C52 C46 C47 C48 -179.8(3)
C46 C47 C48 C49 0.6(5)
C46 C47 C48 C53 179.8(3)
C47 C48 C49 C50 -0.2(5)
C53 C48 C49 C50 -179.4(3)
C48 C49 C50 C45 -0.4(5)
C48 C49 C50 C51 -179.3(3)
C46 C45 C50 C49 0.5(4)
C22 C45 C50 C49 178.7(3)
C46 C45 C50 C51 179.3(3)
C22 C45 C50 C51 -2.5(4)
C22 C23 C54 C59 110.7(4)
C24 C23 C54 C59 -64.5(4)
C22 C23 C54 C55 -71.0(4)
C24 C23 C54 C55 113.8(3)
C59 C54 C55 C56 1.0(4)
C23 C54 C55 C56 -177.3(2)
C59 C54 C55 C61 -179.3(3)
C23 C54 C55 C61 2.4(4)
C54 C55 C56 C57 -1.8(5)
C61 C55 C56 C57 178.5(3)
C55 C56 C57 C58 0.7(5)
C55 C56 C57 C62 -178.8(3)
C56 C57 C58 C59 1.2(5)
C62 C57 C58 C59 -179.3(3)
C57 C58 C59 C54 -2.0(4)
C57 C58 C59 C60 177.9(3)
C55 C54 C59 C58 0.8(4)
C23 C54 C59 C58 179.1(2)
C55 C54 C59 C60 -179.1(3)
C23 C54 C59 C60 -0.8(4)

loop_
_platon_squeeze_void_nr
_platon_squeeze_void_average_x
_platon_squeeze_void_average_y
_platon_squeeze_void_average_z
_platon_squeeze_void_volume
_platon_squeeze_void_count_electrons
_platon_squeeze_void_content
1 -0.059 0.500 0.014 852 129 ' '
